data_4345680
loop_
_publ_author_name
'Xie, Weiwei'
'Gustin, Lea'
'Bian, Guang'

_publ_section_title
;
 111-Type Semiconductor ReGaSi Follows 14e(-) Rules.
;
_journal_name_full 'Inorganic chemistry'
_journal_paper_doi 10.1021/acs.inorgchem.7b00309
_journal_year 2017
_chemical_formula_sum 'Ga Re Si'
_chemical_formula_weight 284.01
_chemical_name_systematic
; 
 ? 
;
_space_group_crystal_system tetragonal
_space_group_IT_number 129
_space_group_name_Hall '-P 4a 2a'
_space_group_name_H-M_alt 'P 4/n m m'
_symmetry_space_group_name_Hall '-P 4a 2a'
_symmetry_space_group_name_H-M 'P 4/n m m :2'
_audit_creation_method SHELXL-2013
_cell_angle_alpha 90
_cell_angle_beta 90
_cell_angle_gamma 90
_cell_formula_units_Z 2
_cell_length_a 3.1942(10)
_cell_length_b 3.1942(10)
_cell_length_c 8.054(2)
_cell_measurement_reflns_used 225
_cell_measurement_temperature 300(2)
_cell_measurement_theta_max 31.98
_cell_measurement_theta_min 5.06
_cell_volume 82.17(4)
_computing_cell_refinement 'Bruker SAINT'
_computing_data_collection 'Bruker APEX2'
_computing_data_reduction 'Bruker SAINT'
_computing_molecular_graphics 'Bruker SHELXTL'
_computing_publication_material 'Bruker SHELXTL'
_computing_structure_refinement 'SHELXL-2013 (Sheldrick, 2013)'
_computing_structure_solution 'SHELXS-97 (Sheldrick 2008)'
_diffrn_ambient_temperature 300(2)
_diffrn_measured_fraction_theta_full 0.985
_diffrn_measured_fraction_theta_max 0.939
_diffrn_measurement_device_type 'Bruker APEX-II CCD'
_diffrn_measurement_method '\f and \w scans'
_diffrn_radiation_type MoK\a
_diffrn_radiation_wavelength 0.71073
_diffrn_reflns_av_R_equivalents 0.0297
_diffrn_reflns_av_unetI/netI 0.0198
_diffrn_reflns_Laue_measured_fraction_full 0.985
_diffrn_reflns_Laue_measured_fraction_max 0.939
_diffrn_reflns_limit_h_max 4
_diffrn_reflns_limit_h_min 0
_diffrn_reflns_limit_k_max 2
_diffrn_reflns_limit_k_min -4
_diffrn_reflns_limit_l_max 10
_diffrn_reflns_limit_l_min -4
_diffrn_reflns_number 245
_diffrn_reflns_point_group_measured_fraction_full 0.985
_diffrn_reflns_point_group_measured_fraction_max 0.939
_diffrn_reflns_theta_full 25.242
_diffrn_reflns_theta_max 31.980
_diffrn_reflns_theta_min 2.529
_exptl_absorpt_coefficient_mu 90.076
_exptl_absorpt_correction_T_max 0.7463
_exptl_absorpt_correction_T_min 0.3724
_exptl_absorpt_correction_type numerical
_exptl_absorpt_process_details 'SADABS Sheldrick'
_exptl_crystal_colour silver
_exptl_crystal_density_diffrn 11.478
_exptl_crystal_density_meas ?
_exptl_crystal_density_method 'not measured'
_exptl_crystal_description cube
_exptl_crystal_F_000 240
_exptl_crystal_size_max 0.015
_exptl_crystal_size_mid 0.010
_exptl_crystal_size_min 0.005
_refine_diff_density_max 3.108
_refine_diff_density_min -4.604
_refine_diff_density_rms 1.253
_refine_ls_extinction_coef 0.047(9)
_refine_ls_extinction_expression Fc^*^=kFc[1+0.001xFc^2^\l^3^/sin(2\q)]^-1/4^
_refine_ls_extinction_method SHELXL
_refine_ls_goodness_of_fit_ref 1.249
_refine_ls_hydrogen_treatment None
_refine_ls_matrix_type full
_refine_ls_number_parameters 11
_refine_ls_number_reflns 108
_refine_ls_number_restraints 0
_refine_ls_restrained_S_all 1.249
_refine_ls_R_factor_all 0.0379
_refine_ls_R_factor_gt 0.0371
_refine_ls_shift/su_max 0.000
_refine_ls_shift/su_mean 0.000
_refine_ls_structure_factor_coef Fsqd
_refine_ls_weighting_details 'w=1/[\s^2^(Fo^2^)+(0.0664P)^2^+0.3450P] where P=(Fo^2^+2Fc^2^)/3'
_refine_ls_weighting_scheme calc
_refine_ls_wR_factor_gt 0.0879
_refine_ls_wR_factor_ref 0.0887
_reflns_Friedel_coverage 0.000
_reflns_number_gt 105
_reflns_number_total 108
_reflns_threshold_expression 'I > 2\s(I)'
_cod_data_source_file ic7b00309_si_001.cif
_cod_data_source_block mo_Wei030_ReSiGa_b_cube_0m
_cod_depositor_comments
;
The following automatic conversions were performed:

'_exptl_absorpt_correction_type' value 'Numerical' changed to
'numerical' according to
/home/data/users/saulius/crontab/automatic-downloads/rss-feeds/ACS/lib/dictionaries/cif_core.dic
dictionary named 'cif_core.dic' version 2.4.2 from 2011-04-26.

'_exptl_crystal_density_meas' value 'None' was changed to '?' - the
value is perceived as not measured.

Automatic conversion script
Id: cif_fix_values 4973 2017-02-22 13:04:09Z antanas 
;
_cod_original_cell_volume 82.18(6)
_cod_database_code 4345680
_shelx_space_group_comment
; 
The symmetry employed for this shelxl refinement is uniquely defined 
by the following loop, which should always be used as a source of 
symmetry information in preference to the above space-group names. 
They are only intended as comments. 
;
_shelxl_version_number 2013-4

loop_
_space_group_symop_operation_xyz
'x, y, z'
'-x+1/2, -y+1/2, z'
'-y+1/2, x, z'
'y, -x+1/2, z'
'-x, y+1/2, -z'
'x+1/2, -y, -z'
'y+1/2, x+1/2, -z'
'-y, -x, -z'
'-x, -y, -z'
'x-1/2, y-1/2, -z'
'y-1/2, -x, -z'
'-y, x-1/2, -z'
'x, -y-1/2, z'
'-x-1/2, y, z'
'-y-1/2, -x-1/2, z'
'y, x, z'

loop_
_atom_site_label
_atom_site_type_symbol
_atom_site_fract_x
_atom_site_fract_y
_atom_site_fract_z
_atom_site_U_iso_or_equiv
_atom_site_adp_type
_atom_site_occupancy
_atom_site_site_symmetry_order
_atom_site_calc_flag
_atom_site_refinement_flags_posn
_atom_site_refinement_flags_adp
_atom_site_refinement_flags_occupancy
Re1 Re 0.7500 0.7500 0.73063(13) 0.0053(5) Uani 1 8 d S T P
Ga2 Ga 0.2500 0.2500 0.9146(3) 0.0081(7) Uani 1 8 d S T P
Si3 Si 0.7500 0.7500 0.4152(8) 0.0060(16) Uani 1 8 d S T P

loop_
_atom_site_aniso_label
_atom_site_aniso_U_11
_atom_site_aniso_U_22
_atom_site_aniso_U_33
_atom_site_aniso_U_23
_atom_site_aniso_U_13
_atom_site_aniso_U_12
Re1 0.0077(5) 0.0077(5) 0.0015(8) 0.000 0.000 0.000
Ga2 0.0103(10) 0.0103(10) 0.0036(17) 0.000 0.000 0.000
Si3 0.009(2) 0.009(2) 0.001(4) 0.000 0.000 0.000

loop_
_atom_type_symbol
_atom_type_description
_atom_type_scat_dispersion_real
_atom_type_scat_dispersion_imag
_atom_type_scat_source
Si Si 0.0817 0.0704 'International Tables Vol C Tables 4.2.6.8 and 6.1.1.4'
Ga Ga 0.2307 1.6083 'International Tables Vol C Tables 4.2.6.8 and 6.1.1.4'
Re Re -1.0185 7.2310 'International Tables Vol C Tables 4.2.6.8 and 6.1.1.4'

loop_
_geom_angle_atom_site_label_1
_geom_angle_atom_site_label_2
_geom_angle_atom_site_label_3
_geom_angle
_geom_angle_site_symmetry_1
_geom_angle_site_symmetry_3
Si3 Re1 Si3 62.53(13) . 9_666
Si3 Re1 Si3 62.53(13) . 9_776
Si3 Re1 Si3 125.1(3) 9_666 9_776
Si3 Re1 Si3 62.53(13) . 9_676
Si3 Re1 Si3 77.72(11) 9_666 9_676
Si3 Re1 Si3 77.72(11) 9_776 9_676
Si3 Re1 Si3 62.53(13) . 9_766
Si3 Re1 Si3 77.72(11) 9_666 9_766
Si3 Re1 Si3 77.72(11) 9_776 9_766
Si3 Re1 Si3 125.1(3) 9_676 9_766
Si3 Re1 Ga2 123.26(5) . 1_665
Si3 Re1 Ga2 174.20(15) 9_666 1_665
Si3 Re1 Ga2 60.73(12) 9_776 1_665
Si3 Re1 Ga2 104.65(6) 9_676 1_665
Si3 Re1 Ga2 104.65(6) 9_766 1_665
Si3 Re1 Ga2 123.26(5) . 1_565
Si3 Re1 Ga2 104.65(6) 9_666 1_565
Si3 Re1 Ga2 104.65(6) 9_776 1_565
Si3 Re1 Ga2 60.73(12) 9_676 1_565
Si3 Re1 Ga2 174.20(15) 9_766 1_565
Ga2 Re1 Ga2 72.49(5) 1_665 1_565
Si3 Re1 Ga2 123.26(5) . 1_655
Si3 Re1 Ga2 104.65(6) 9_666 1_655
Si3 Re1 Ga2 104.65(6) 9_776 1_655
Si3 Re1 Ga2 174.20(15) 9_676 1_655
Si3 Re1 Ga2 60.73(12) 9_766 1_655
Ga2 Re1 Ga2 72.49(5) 1_665 1_655
Ga2 Re1 Ga2 113.48(10) 1_565 1_655
Si3 Re1 Ga2 123.26(5) . .
Si3 Re1 Ga2 60.73(12) 9_666 .
Si3 Re1 Ga2 174.20(15) 9_776 .
Si3 Re1 Ga2 104.65(6) 9_676 .
Si3 Re1 Ga2 104.65(6) 9_766 .
Ga2 Re1 Ga2 113.47(10) 1_665 .
Ga2 Re1 Ga2 72.49(5) 1_565 .
Ga2 Re1 Ga2 72.49(5) 1_655 .
Si3 Re1 Ga2 180.0 . 9_667
Si3 Re1 Ga2 117.47(13) 9_666 9_667
Si3 Re1 Ga2 117.47(13) 9_776 9_667
Si3 Re1 Ga2 117.47(13) 9_676 9_667
Si3 Re1 Ga2 117.47(13) 9_766 9_667
Ga2 Re1 Ga2 56.74(5) 1_665 9_667
Ga2 Re1 Ga2 56.74(5) 1_565 9_667
Ga2 Re1 Ga2 56.74(5) 1_655 9_667
Ga2 Re1 Ga2 56.74(5) . 9_667
Si3 Re1 Re1 90.0 . 1_545
Si3 Re1 Re1 51.14(5) 9_666 1_545
Si3 Re1 Re1 128.86(5) 9_776 1_545
Si3 Re1 Re1 128.86(5) 9_676 1_545
Si3 Re1 Re1 51.14(5) 9_766 1_545
Ga2 Re1 Re1 126.25(2) 1_665 1_545
Ga2 Re1 Re1 126.25(2) 1_565 1_545
Ga2 Re1 Re1 53.75(2) 1_655 1_545
Ga2 Re1 Re1 53.75(2) . 1_545
Ga2 Re1 Re1 90.0 9_667 1_545
Si3 Re1 Re1 90.0 . 1_565
Si3 Re1 Re1 128.86(5) 9_666 1_565
Si3 Re1 Re1 51.14(5) 9_776 1_565
Si3 Re1 Re1 51.14(5) 9_676 1_565
Si3 Re1 Re1 128.86(5) 9_766 1_565
Ga2 Re1 Re1 53.75(2) 1_665 1_565
Ga2 Re1 Re1 53.75(2) 1_565 1_565
Ga2 Re1 Re1 126.25(2) 1_655 1_565
Ga2 Re1 Re1 126.25(2) . 1_565
Ga2 Re1 Re1 90.0 9_667 1_565
Re1 Re1 Re1 180.0 1_545 1_565
Ga2 Ga2 Ga2 117.30(19) 9_667 9_557
Ga2 Ga2 Ga2 74.29(9) 9_667 9_567
Ga2 Ga2 Ga2 74.29(9) 9_557 9_567
Ga2 Ga2 Ga2 74.29(9) 9_667 9_657
Ga2 Ga2 Ga2 74.29(9) 9_557 9_657
Ga2 Ga2 Ga2 117.30(19) 9_567 9_657
Ga2 Ga2 Si3 121.35(10) 9_667 9_666
Ga2 Ga2 Si3 121.35(10) 9_557 9_666
Ga2 Ga2 Si3 121.35(10) 9_567 9_666
Ga2 Ga2 Si3 121.35(10) 9_657 9_666
Ga2 Ga2 Re1 64.61(6) 9_667 .
Ga2 Ga2 Re1 178.09(14) 9_557 .
Ga2 Ga2 Re1 106.58(3) 9_567 .
Ga2 Ga2 Re1 106.58(3) 9_657 .
Si3 Ga2 Re1 56.74(5) 9_666 .
Ga2 Ga2 Re1 178.09(14) 9_667 1_445
Ga2 Ga2 Re1 64.61(6) 9_557 1_445
Ga2 Ga2 Re1 106.58(3) 9_567 1_445
Ga2 Ga2 Re1 106.58(3) 9_657 1_445
Si3 Ga2 Re1 56.74(5) 9_666 1_445
Re1 Ga2 Re1 113.47(10) . 1_445
Ga2 Ga2 Re1 106.58(3) 9_667 1_455
Ga2 Ga2 Re1 106.58(3) 9_557 1_455
Ga2 Ga2 Re1 64.61(6) 9_567 1_455
Ga2 Ga2 Re1 178.09(14) 9_657 1_455
Si3 Ga2 Re1 56.74(5) 9_666 1_455
Re1 Ga2 Re1 72.49(5) . 1_455
Re1 Ga2 Re1 72.49(5) 1_445 1_455
Ga2 Ga2 Re1 106.58(3) 9_667 1_545
Ga2 Ga2 Re1 106.58(3) 9_557 1_545
Ga2 Ga2 Re1 178.09(14) 9_567 1_545
Ga2 Ga2 Re1 64.61(6) 9_657 1_545
Si3 Ga2 Re1 56.74(5) 9_666 1_545
Re1 Ga2 Re1 72.49(5) . 1_545
Re1 Ga2 Re1 72.49(5) 1_445 1_545
Re1 Ga2 Re1 113.47(10) 1_455 1_545
Ga2 Ga2 Re1 58.65(10) 9_667 9_667
Ga2 Ga2 Re1 58.65(10) 9_557 9_667
Ga2 Ga2 Re1 58.65(10) 9_567 9_667
Ga2 Ga2 Re1 58.65(10) 9_657 9_667
Si3 Ga2 Re1 180.0 9_666 9_667
Re1 Ga2 Re1 123.26(5) . 9_667
Re1 Ga2 Re1 123.26(5) 1_445 9_667
Re1 Ga2 Re1 123.26(5) 1_455 9_667
Re1 Ga2 Re1 123.26(5) 1_545 9_667
Re1 Si3 Re1 117.47(13) . 9_666
Re1 Si3 Re1 117.47(13) . 9_776
Re1 Si3 Re1 125.1(3) 9_666 9_776
Re1 Si3 Re1 117.47(13) . 9_766
Re1 Si3 Re1 77.72(11) 9_666 9_766
Re1 Si3 Re1 77.72(11) 9_776 9_766
Re1 Si3 Re1 117.47(13) . 9_676
Re1 Si3 Re1 77.72(11) 9_666 9_676
Re1 Si3 Re1 77.72(11) 9_776 9_676
Re1 Si3 Re1 125.1(3) 9_766 9_676
Re1 Si3 Si3 58.8(2) . 9_776
Re1 Si3 Si3 176.3(4) 9_666 9_776
Re1 Si3 Si3 58.64(11) 9_776 9_776
Re1 Si3 Si3 103.81(4) 9_766 9_776
Re1 Si3 Si3 103.81(4) 9_676 9_776
Re1 Si3 Si3 58.8(2) . 9_666
Re1 Si3 Si3 58.64(11) 9_666 9_666
Re1 Si3 Si3 176.3(4) 9_776 9_666
Re1 Si3 Si3 103.81(4) 9_766 9_666
Re1 Si3 Si3 103.81(4) 9_676 9_666
Si3 Si3 Si3 117.6(5) 9_776 9_666
Re1 Si3 Si3 58.8(2) . 9_676
Re1 Si3 Si3 103.81(4) 9_666 9_676
Re1 Si3 Si3 103.81(4) 9_776 9_676
Re1 Si3 Si3 176.3(4) 9_766 9_676
Re1 Si3 Si3 58.64(11) 9_676 9_676
Si3 Si3 Si3 74.5(2) 9_776 9_676
Si3 Si3 Si3 74.5(2) 9_666 9_676
Re1 Si3 Si3 58.8(2) . 9_766
Re1 Si3 Si3 103.81(4) 9_666 9_766
Re1 Si3 Si3 103.81(4) 9_776 9_766
Re1 Si3 Si3 58.64(11) 9_766 9_766
Re1 Si3 Si3 176.3(4) 9_676 9_766
Si3 Si3 Si3 74.5(2) 9_776 9_766
Si3 Si3 Si3 74.5(2) 9_666 9_766
Si3 Si3 Si3 117.6(5) 9_676 9_766
Re1 Si3 Ga2 180.0 . 9_666
Re1 Si3 Ga2 62.53(13) 9_666 9_666
Re1 Si3 Ga2 62.53(13) 9_776 9_666
Re1 Si3 Ga2 62.53(13) 9_766 9_666
Re1 Si3 Ga2 62.53(13) 9_676 9_666
Si3 Si3 Ga2 121.2(2) 9_776 9_666
Si3 Si3 Ga2 121.2(2) 9_666 9_666
Si3 Si3 Ga2 121.2(2) 9_676 9_666
Si3 Si3 Ga2 121.2(2) 9_766 9_666

loop_
_geom_bond_atom_site_label_1
_geom_bond_atom_site_label_2
_geom_bond_distance
_geom_bond_site_symmetry_2
Re1 Si3 2.541(6) .
Re1 Si3 2.546(3) 9_666
Re1 Si3 2.546(3) 9_776
Re1 Si3 2.546(3) 9_676
Re1 Si3 2.546(3) 9_766
Re1 Ga2 2.7012(16) 1_665
Re1 Ga2 2.7012(16) 1_565
Re1 Ga2 2.7012(16) 1_655
Re1 Ga2 2.7012(16) .
Re1 Ga2 2.858(3) 9_667
Re1 Re1 3.1942(10) 1_545
Re1 Re1 3.1942(10) 1_565
Ga2 Ga2 2.645(3) 9_667
Ga2 Ga2 2.645(3) 9_557
Ga2 Ga2 2.645(3) 9_567
Ga2 Ga2 2.645(3) 9_657
Ga2 Si3 2.656(6) 9_666
Ga2 Re1 2.7012(16) 1_445
Ga2 Re1 2.7012(16) 1_455
Ga2 Re1 2.7012(16) 1_545
Ga2 Re1 2.858(3) 9_667
Si3 Re1 2.546(3) 9_666
Si3 Re1 2.546(3) 9_776
Si3 Re1 2.546(3) 9_766
Si3 Re1 2.546(3) 9_676
Si3 Si3 2.640(7) 9_776
Si3 Si3 2.640(7) 9_666
Si3 Si3 2.640(7) 9_676
Si3 Si3 2.640(7) 9_766
Si3 Ga2 2.656(6) 9_666
